data_7111988
loop_
_publ_author_name
'A. J. Falzone'
'J. Nguyen'
'W. W. Weare'
'R. D. Sommer'
'P. D. Boyleb'

_publ_section_title
;
 An unsupported metal hydroxide for the design of molecular mu-oxo bridged
 heterobimetallic complexes
;
_journal_name_full Chem.Commun.
_journal_page_first 2139
_journal_paper_doi 10.1039/c3cc49066a
_journal_volume 50
_journal_year 2014
_chemical_formula_sum 'C101 H65 B2 Cl Cr F48 N5 O2'
_chemical_formula_weight 2401.65
_chemical_name_systematic
; 
 ? 
;
_space_group_IT_number 15
_symmetry_cell_setting monoclinic
_symmetry_space_group_name_Hall '-C 2yc'
_symmetry_space_group_name_H-M 'C 1 2/c 1'
_atom_sites_solution_hydrogens geom
_atom_sites_solution_primary direct
_atom_sites_solution_secondary difmap
_audit_creation_method SHELXL-97
_cell_angle_alpha 90.00
_cell_angle_beta 90.074(16)
_cell_angle_gamma 90.00
_cell_formula_units_Z 4
_cell_length_a 20.011(6)
_cell_length_b 16.672(6)
_cell_length_c 28.937(11)
_cell_measurement_reflns_used 9905
_cell_measurement_temperature 110
_cell_measurement_theta_max 24.21
_cell_measurement_theta_min 2.44
_cell_volume 9654(6)
_computing_cell_refinement SAINT
_computing_data_collection Apex2
_computing_data_reduction SAINT
_computing_molecular_graphics NRCVAX
_computing_publication_material cif2tables.py
_computing_structure_refinement XL
_computing_structure_solution XS
_diffrn_ambient_temperature 110
_diffrn_detector_area_resol_mean 8.333
_diffrn_measured_fraction_theta_full 0.980
_diffrn_measured_fraction_theta_max 0.980
_diffrn_measurement_device_type 'Bruker-Nonius Kappa Axis X8 Apex2'
_diffrn_measurement_method 'omega and phi scans'
_diffrn_radiation_monochromator graphite
_diffrn_radiation_source 'fine-focus sealed tube'
_diffrn_radiation_type MoK\a
_diffrn_radiation_wavelength 0.71073
_diffrn_reflns_av_R_equivalents 0.0977
_diffrn_reflns_av_sigmaI/netI 0.0806
_diffrn_reflns_limit_h_max 23
_diffrn_reflns_limit_h_min -23
_diffrn_reflns_limit_k_max 19
_diffrn_reflns_limit_k_min -19
_diffrn_reflns_limit_l_max 32
_diffrn_reflns_limit_l_min -34
_diffrn_reflns_number 65421
_diffrn_reflns_theta_full 24.90
_diffrn_reflns_theta_max 24.90
_diffrn_reflns_theta_min 1.59
_diffrn_standards_decay_% 0
_diffrn_standards_interval_count 0
_diffrn_standards_interval_time 0
_diffrn_standards_number 0
_exptl_absorpt_coefficient_mu 0.295
_exptl_absorpt_correction_T_max 0.9851
_exptl_absorpt_correction_T_min 0.9608
_exptl_absorpt_correction_type multi-scan
_exptl_absorpt_process_details SADABS
_exptl_crystal_colour purple
_exptl_crystal_density_diffrn 1.652
_exptl_crystal_density_method 'not measured'
_exptl_crystal_description prism
_exptl_crystal_F_000 4820
_exptl_crystal_size_max 0.14
_exptl_crystal_size_mid 0.06
_exptl_crystal_size_min 0.05
_refine_diff_density_max 0.594
_refine_diff_density_min -0.549
_refine_diff_density_rms 0.076
_refine_ls_extinction_method none
_refine_ls_goodness_of_fit_ref 1.053
_refine_ls_hydrogen_treatment constr
_refine_ls_matrix_type full
_refine_ls_number_parameters 836
_refine_ls_number_reflns 8272
_refine_ls_number_restraints 48
_refine_ls_restrained_S_all 1.065
_refine_ls_R_factor_all 0.1195
_refine_ls_R_factor_gt 0.0629
_refine_ls_shift/su_max 0.001
_refine_ls_shift/su_mean 0.000
_refine_ls_structure_factor_coef Fsqd
_refine_ls_weighting_details 'calc w=1/[\s^2^(Fo^2^)+(0.0964P)^2^+1.9113P] where P=(Fo^2^+2Fc^2^)/3'
_refine_ls_weighting_scheme calc
_refine_ls_wR_factor_gt 0.1551
_refine_ls_wR_factor_ref 0.1834
_reflns_number_gt 4858
_reflns_number_total 8272
_reflns_threshold_expression >2sigma(I)
_cod_data_source_file c3cc49066a.txt
_cod_data_source_block x13001
_cod_original_sg_symbol_Hall -C
_cod_original_sg_symbol_H-M 'C 2/c'
_cod_database_code 7111988

loop_
_symmetry_equiv_pos_as_xyz
'x, y, z'
'-x, y, -z+1/2'
'x+1/2, y+1/2, z'
'-x+1/2, y+1/2, -z+1/2'
'-x, -y, -z'
'x, -y, z-1/2'
'-x+1/2, -y+1/2, -z'
'x+1/2, -y+1/2, z-1/2'

loop_
_atom_site_label
_atom_site_type_symbol
_atom_site_fract_x
_atom_site_fract_y
_atom_site_fract_z
_atom_site_U_iso_or_equiv
_atom_site_adp_type
_atom_site_occupancy
_atom_site_symmetry_multiplicity
_atom_site_calc_flag
_atom_site_refinement_flags
_atom_site_disorder_assembly
_atom_site_disorder_group
Cr1 Cr 0.0000 0.56897(5) 0.2500 0.0259(3) Uani 1 2 d S . .
Cl1 Cl 0.0000 0.70431(9) 0.2500 0.0340(4) Uani 1 2 d S . .
N1 N 0.07703(15) 0.5662(2) 0.20185(11) 0.0273(8) Uani 1 1 d . . .
N2 N 0.07856(15) 0.56097(19) 0.29686(11) 0.0261(8) Uani 1 1 d . . .
N3 N 0.0000 0.4443(3) 0.2500 0.0260(11) Uani 1 2 d S . .
C1 C 0.12431(19) 0.5080(3) 0.20428(14) 0.0303(10) Uani 1 1 d . . .
C2 C 0.1729(2) 0.5003(3) 0.17092(16) 0.0418(12) Uani 1 1 d . . .
H2 H 0.2045 0.4579 0.1724 0.050 Uiso 1 1 calc R . .
C3 C 0.1749(2) 0.5549(3) 0.13564(16) 0.0431(12) Uani 1 1 d . . .
H3 H 0.2075 0.5499 0.1120 0.052 Uiso 1 1 calc R . .
C4 C 0.1297(2) 0.6173(3) 0.13444(15) 0.0385(11) Uani 1 1 d . . .
H4 H 0.1319 0.6568 0.1108 0.046 Uiso 1 1 calc R . .
C5 C 0.0818(2) 0.6209(3) 0.16798(14) 0.0310(10) Uani 1 1 d . . .
H5 H 0.0506 0.6639 0.1673 0.037 Uiso 1 1 calc R . .
C6 C 0.12292(19) 0.4525(3) 0.24725(14) 0.0309(10) Uani 1 1 d . . .
C7 C 0.1837(2) 0.3959(3) 0.24626(17) 0.0399(11) Uani 1 1 d . . .
H7A H 0.2248 0.4277 0.2458 0.060 Uiso 1 1 calc R . .
H7B H 0.1816 0.3623 0.2185 0.060 Uiso 1 1 calc R . .
H7C H 0.1832 0.3618 0.2738 0.060 Uiso 1 1 calc R . .
C8 C 0.12651(19) 0.5041(2) 0.29118(14) 0.0277(10) Uani 1 1 d . . .
C9 C 0.17705(19) 0.4960(3) 0.32348(15) 0.0318(10) Uani 1 1 d . . .
H9 H 0.2106 0.4565 0.3192 0.038 Uiso 1 1 calc R . .
C10 C 0.1790(2) 0.5449(3) 0.36166(14) 0.0327(10) Uani 1 1 d . . .
H10 H 0.2126 0.5379 0.3845 0.039 Uiso 1 1 calc R . .
C11 C 0.1316(2) 0.6038(3) 0.36628(14) 0.0319(10) Uani 1 1 d . . .
H11 H 0.1326 0.6393 0.3920 0.038 Uiso 1 1 calc R . .
C12 C 0.08296(19) 0.6106(3) 0.33325(15) 0.0312(10) Uani 1 1 d . . .
H12 H 0.0509 0.6523 0.3362 0.037 Uiso 1 1 calc R . .
C13 C 0.0585(2) 0.4032(3) 0.24817(15) 0.0317(10) Uani 1 1 d . . .
C14 C 0.0593(2) 0.3201(3) 0.24813(16) 0.0396(11) Uani 1 1 d . . .
H14 H 0.1006 0.2920 0.2468 0.048 Uiso 1 1 calc R . .
C15 C 0.0000 0.2788(4) 0.2500 0.0487(19) Uani 1 2 d S . .
H15 H 0.0000 0.2218 0.2500 0.058 Uiso 1 2 calc SR . .
B1 B 0.1284(2) 0.1510(3) 0.09498(17) 0.0289(11) Uani 1 1 d . . .
C16 C 0.18585(19) 0.1945(2) 0.12713(14) 0.0277(10) Uani 1 1 d . . .
C17 C 0.22783(19) 0.2539(2) 0.10865(15) 0.0283(10) Uani 1 1 d . . .
H17 H 0.2205 0.2711 0.0778 0.034 Uiso 1 1 calc R . .
C18 C 0.27991(19) 0.2887(2) 0.13385(14) 0.0287(10) Uani 1 1 d . . .
C19 C 0.29086(19) 0.2665(3) 0.17962(15) 0.0319(10) Uani 1 1 d . . .
H19 H 0.3260 0.2899 0.1971 0.038 Uiso 1 1 calc R . .
C20 C 0.24914(19) 0.2094(2) 0.19887(14) 0.0287(10) Uani 1 1 d . . .
C21 C 0.19788(18) 0.1748(2) 0.17305(14) 0.0268(9) Uani 1 1 d . . .
H21 H 0.1699 0.1362 0.1875 0.032 Uiso 1 1 calc R . .
C22 C 0.3229(2) 0.3508(3) 0.11219(15) 0.0340(11) Uani 1 1 d . . .
F1 F 0.33355(12) 0.33750(16) 0.06748(9) 0.0458(7) Uani 1 1 d . . .
F2 F 0.29609(12) 0.42495(15) 0.11474(10) 0.0479(7) Uani 1 1 d . . .
F3 F 0.38334(12) 0.35623(16) 0.13207(9) 0.0495(7) Uani 1 1 d . . .
C23 C 0.2587(2) 0.1838(3) 0.24744(15) 0.0353(11) Uani 1 1 d . . .
F4 F 0.25155(16) 0.10432(16) 0.25380(9) 0.0612(8) Uani 1 1 d . . .
F5 F 0.31828(13) 0.2031(2) 0.26477(10) 0.0693(9) Uani 1 1 d . . .
F6 F 0.21333(13) 0.21526(16) 0.27639(9) 0.0499(7) Uani 1 1 d . . .
C24 C 0.08115(18) 0.2204(2) 0.07102(14) 0.0282(10) Uani 1 1 d . . .
C25 C 0.06105(19) 0.2191(2) 0.02464(15) 0.0305(10) Uani 1 1 d . . .
H25 H 0.0767 0.1772 0.0052 0.037 Uiso 1 1 calc R . .
C26 C 0.01887(19) 0.2772(3) 0.00608(14) 0.0315(10) Uani 1 1 d . . .
C27 C -0.00511(19) 0.3395(3) 0.03306(15) 0.0320(10) Uani 1 1 d . A .
H27 H -0.0343 0.3788 0.0205 0.038 Uiso 1 1 calc R . .
C28 C 0.0146(2) 0.3428(3) 0.07835(15) 0.0334(10) Uani 1 1 d . . .
C29 C 0.0572(2) 0.2850(3) 0.09697(15) 0.0353(11) Uani 1 1 d . A .
H29 H 0.0705 0.2897 0.1284 0.042 Uiso 1 1 calc R . .
C30 C -0.0035(2) 0.2717(4) -0.04284(17) 0.0496(14) Uani 1 1 d . . .
F7 F 0.0099(2) 0.3385(3) -0.06613(13) 0.133(2) Uani 1 1 d . . .
F8 F 0.0219(3) 0.2151(4) -0.06565(13) 0.203(4) Uani 1 1 d . . .
F9 F -0.06808(14) 0.2664(2) -0.04779(10) 0.0710(9) Uani 1 1 d . . .
C31 C -0.0091(2) 0.4101(3) 0.10795(16) 0.0501(14) Uani 0.63(3) 1 d PD A 1
F10 F 0.0308(5) 0.4735(6) 0.1056(7) 0.110(5) Uani 0.63(3) 1 d PD A 1
F11 F -0.0673(4) 0.4380(7) 0.0938(4) 0.066(3) Uani 0.63(3) 1 d PD A 1
F12 F -0.0168(10) 0.3943(9) 0.1520(3) 0.132(6) Uani 0.63(3) 1 d PD A 1
C31' C -0.0091(2) 0.4101(3) 0.10795(16) 0.0501(14) Uani 0.37(3) 1 d PD A 2
F10' F -0.0456(13) 0.3791(10) 0.1418(7) 0.095(7) Uani 0.37(3) 1 d PD A 2
F11' F 0.0401(7) 0.4471(17) 0.1296(10) 0.127(10) Uani 0.37(3) 1 d PD A 2
F12' F -0.0461(15) 0.4663(14) 0.0891(6) 0.101(8) Uani 0.37(3) 1 d PD A 2
C32 C 0.16222(19) 0.0937(2) 0.05472(14) 0.0293(10) Uani 1 1 d . . .
C33 C 0.12158(19) 0.0376(2) 0.03212(14) 0.0302(10) Uani 1 1 d . B .
H33 H 0.0757 0.0348 0.0403 0.036 Uiso 1 1 calc R . .
C34 C 0.14539(19) -0.0139(2) -0.00154(15) 0.0306(10) Uani 1 1 d . . .
C35 C 0.2122(2) -0.0127(3) -0.01384(15) 0.0334(10) Uani 1 1 d . B .
H35 H 0.2292 -0.0493 -0.0360 0.040 Uiso 1 1 calc R . .
C36 C 0.25350(18) 0.0432(3) 0.00701(14) 0.0287(10) Uani 1 1 d . . .
C37 C 0.22837(19) 0.0960(2) 0.03995(14) 0.0288(10) Uani 1 1 d . B .
H37 H 0.2575 0.1351 0.0528 0.035 Uiso 1 1 calc R . .
C38 C 0.0984(2) -0.0685(2) -0.02603(15) 0.0437(12) Uani 0.570(19) 1 d PD B 3
F13 F 0.1245(5) -0.1306(6) -0.0466(4) 0.077(4) Uani 0.570(19) 1 d PD B 3
F14 F 0.0622(4) -0.0296(4) -0.0570(3) 0.063(3) Uani 0.570(19) 1 d PD B 3
F15 F 0.0529(4) -0.0964(6) 0.0034(3) 0.059(3) Uani 0.570(19) 1 d PD B 3
C38' C 0.0984(2) -0.0685(2) -0.02603(15) 0.0437(12) Uani 0.430(19) 1 d PD B 4
F13' F 0.0359(4) -0.0695(10) -0.0129(7) 0.107(8) Uani 0.430(19) 1 d PD B 4
F14' F 0.1188(6) -0.1443(4) -0.0231(6) 0.067(4) Uani 0.430(19) 1 d PD B 4
F15' F 0.0978(11) -0.0553(11) -0.0715(3) 0.141(10) Uani 0.430(19) 1 d PD B 4
C39 C 0.3249(2) 0.0478(2) -0.00730(14) 0.0385(11) Uani 0.728(15) 1 d PD B 5
F16 F 0.3500(3) -0.0240(2) -0.0177(2) 0.056(2) Uani 0.728(15) 1 d PD B 5
F17 F 0.3343(4) 0.0906(4) -0.04510(17) 0.056(2) Uani 0.728(15) 1 d PD B 5
F18 F 0.3662(3) 0.0776(5) 0.0237(2) 0.066(3) Uani 0.728(15) 1 d PD B 5
C39' C 0.3249(2) 0.0478(2) -0.00730(14) 0.0385(11) Uani 0.272(15) 1 d PD B 6
F16' F 0.3393(10) 0.1195(11) -0.0243(14) 0.21(2) Uani 0.272(15) 1 d PD B 6
F17' F 0.3613(9) 0.041(2) 0.0305(4) 0.106(11) Uani 0.272(15) 1 d PD B 6
F18' F 0.3475(9) -0.0059(17) -0.0364(10) 0.19(2) Uani 0.272(15) 1 d PD B 6
C40 C 0.08317(19) 0.0911(2) 0.12764(14) 0.0290(10) Uani 1 1 d . . .
C41 C 0.0186(2) 0.1075(3) 0.14373(14) 0.0342(11) Uani 1 1 d . C .
H41 H -0.0020 0.1566 0.1352 0.041 Uiso 1 1 calc R . .
C42 C -0.0163(2) 0.0544(3) 0.17181(15) 0.0369(11) Uani 1 1 d . . .
C43 C 0.0116(2) -0.0178(3) 0.18534(16) 0.0417(12) Uani 1 1 d . C .
H43 H -0.0124 -0.0543 0.2043 0.050 Uiso 1 1 calc R . .
C44 C 0.0756(2) -0.0352(3) 0.17032(15) 0.0345(11) Uani 1 1 d . . .
C45 C 0.1097(2) 0.0176(3) 0.14247(15) 0.0323(10) Uani 1 1 d . C .
H45 H 0.1535 0.0035 0.1327 0.039 Uiso 1 1 calc R . .
C46 C -0.0844(2) 0.0767(3) 0.18884(14) 0.0510(14) Uani 0.718(13) 1 d PD C 7
F19 F -0.1308(4) 0.0237(6) 0.1859(5) 0.163(6) Uani 0.718(13) 1 d PD C 7
F20 F -0.0816(3) 0.1000(4) 0.23231(16) 0.058(2) Uani 0.718(13) 1 d PD C 7
F21 F -0.1079(4) 0.1449(7) 0.1694(3) 0.139(5) Uani 0.718(13) 1 d PD C 7
C46' C -0.0844(2) 0.0767(3) 0.18884(14) 0.0510(14) Uani 0.282(13) 1 d PD C 8
F19' F -0.0918(8) 0.1324(9) 0.2197(6) 0.110(11) Uani 0.282(13) 1 d PD C 8
F20' F -0.1264(6) 0.0902(10) 0.1544(4) 0.066(5) Uani 0.282(13) 1 d PD C 8
F21' F -0.1112(5) 0.0098(6) 0.2078(5) 0.049(5) Uani 0.282(13) 1 d PD C 8
C47 C 0.1066(2) -0.1133(3) 0.18455(19) 0.0474(13) Uani 1 1 d . C .
F22 F 0.17326(14) -0.11390(18) 0.18037(14) 0.0847(12) Uani 1 1 d . . .
F23 F 0.08596(16) -0.17543(18) 0.16058(12) 0.0738(9) Uani 1 1 d . . .
F24 F 0.09438(18) -0.13249(18) 0.22825(11) 0.0778(10) Uani 1 1 d . . .
O1S O 0.23446(18) 0.7148(2) 0.06889(13) 0.0670(11) Uani 1 1 d . . .
C1S C 0.2244(3) 0.7953(4) 0.0540(2) 0.0814(19) Uani 1 1 d . . .
H1S1 H 0.1875 0.8206 0.0715 0.098 Uiso 1 1 calc R . .
H1S2 H 0.2135 0.7970 0.0207 0.098 Uiso 1 1 calc R . .
C2S C 0.2892(4) 0.8376(4) 0.0635(3) 0.102(2) Uani 1 1 d . . .
H2S1 H 0.2814 0.8940 0.0726 0.122 Uiso 1 1 calc R . .
H2S2 H 0.3185 0.8367 0.0359 0.122 Uiso 1 1 calc R . .
C3S C 0.3203(3) 0.7899(4) 0.1032(2) 0.0771(18) Uani 1 1 d . . .
H3S1 H 0.3652 0.7697 0.0948 0.093 Uiso 1 1 calc R . .
H3S2 H 0.3241 0.8232 0.1314 0.093 Uiso 1 1 calc R . .
C4S C 0.2728(3) 0.7226(4) 0.1103(2) 0.0731(17) Uani 1 1 d . . .
H4S1 H 0.2975 0.6723 0.1166 0.088 Uiso 1 1 calc R . .
H4S2 H 0.2431 0.7340 0.1368 0.088 Uiso 1 1 calc R . .

loop_
_atom_site_aniso_label
_atom_site_aniso_U_11
_atom_site_aniso_U_22
_atom_site_aniso_U_33
_atom_site_aniso_U_23
_atom_site_aniso_U_13
_atom_site_aniso_U_12
Cr1 0.0244(5) 0.0246(5) 0.0287(6) 0.000 -0.0019(4) 0.000
Cl1 0.0385(8) 0.0259(8) 0.0375(10) 0.000 0.0017(6) 0.000
N1 0.0249(18) 0.030(2) 0.027(2) -0.0036(16) -0.0062(14) -0.0023(16)
N2 0.0266(18) 0.0268(19) 0.025(2) -0.0026(16) 0.0011(14) -0.0021(16)
N3 0.033(3) 0.024(3) 0.020(3) 0.000 -0.008(2) 0.000
C1 0.029(2) 0.033(2) 0.029(3) -0.002(2) -0.0020(18) 0.002(2)
C2 0.039(3) 0.053(3) 0.033(3) -0.006(2) 0.001(2) 0.010(2)
C3 0.035(3) 0.067(4) 0.027(3) -0.002(3) 0.0031(19) 0.005(2)
C4 0.038(3) 0.055(3) 0.023(3) 0.003(2) -0.0049(19) -0.002(2)
C5 0.033(2) 0.035(3) 0.025(3) 0.004(2) -0.0034(18) 0.000(2)
C6 0.030(2) 0.032(2) 0.031(3) -0.001(2) -0.0083(18) 0.0073(19)
C7 0.034(2) 0.040(3) 0.046(3) -0.005(2) -0.008(2) 0.011(2)
C8 0.027(2) 0.029(2) 0.027(3) 0.0024(19) 0.0000(17) 0.0005(19)
C9 0.026(2) 0.033(3) 0.036(3) 0.002(2) -0.0028(18) 0.0033(19)
C10 0.033(2) 0.039(3) 0.026(3) 0.000(2) -0.0040(18) -0.009(2)
C11 0.034(2) 0.036(3) 0.026(3) 0.000(2) -0.0005(19) -0.011(2)
C12 0.026(2) 0.031(2) 0.036(3) -0.003(2) -0.0014(18) -0.0012(19)
C13 0.034(2) 0.030(2) 0.031(3) -0.003(2) -0.0097(18) 0.004(2)
C14 0.043(3) 0.027(3) 0.048(3) -0.006(2) -0.014(2) 0.006(2)
C15 0.059(5) 0.024(4) 0.063(5) 0.000 -0.024(4) 0.000
B1 0.027(2) 0.029(3) 0.031(3) 0.000(2) -0.002(2) 0.003(2)
C16 0.030(2) 0.025(2) 0.028(3) -0.0007(19) -0.0010(17) 0.0045(19)
C17 0.029(2) 0.028(2) 0.028(3) 0.0017(19) -0.0014(18) 0.0057(19)
C18 0.029(2) 0.026(2) 0.032(3) -0.0022(19) 0.0007(18) 0.0045(19)
C19 0.030(2) 0.035(3) 0.031(3) -0.011(2) -0.0033(19) 0.007(2)
C20 0.030(2) 0.030(2) 0.025(2) 0.0002(19) -0.0029(18) 0.007(2)
C21 0.024(2) 0.027(2) 0.029(3) -0.0021(19) 0.0018(17) 0.0065(18)
C22 0.032(2) 0.039(3) 0.031(3) -0.007(2) -0.0007(19) 0.000(2)
F1 0.0478(15) 0.0543(17) 0.0353(17) -0.0045(13) 0.0087(12) -0.0098(13)
F2 0.0486(16) 0.0314(15) 0.0636(19) 0.0028(13) 0.0129(13) 0.0000(12)
F3 0.0363(15) 0.0600(18) 0.0522(18) 0.0026(14) -0.0061(12) -0.0130(13)
C23 0.039(3) 0.037(3) 0.030(3) -0.001(2) -0.003(2) 0.007(2)
F4 0.109(2) 0.0354(16) 0.0390(18) 0.0021(13) -0.0154(15) 0.0175(16)
F5 0.0428(16) 0.123(3) 0.0423(19) 0.0202(18) -0.0181(13) -0.0187(17)
F6 0.0606(17) 0.0574(18) 0.0316(16) 0.0068(13) 0.0096(13) 0.0217(14)
C24 0.023(2) 0.035(3) 0.026(2) -0.002(2) -0.0019(17) -0.0053(19)
C25 0.029(2) 0.030(2) 0.032(3) -0.003(2) 0.0007(18) -0.0017(19)
C26 0.025(2) 0.044(3) 0.025(3) 0.003(2) -0.0001(18) 0.002(2)
C27 0.027(2) 0.034(3) 0.036(3) 0.001(2) -0.0043(18) 0.0012(19)
C28 0.034(2) 0.030(2) 0.036(3) -0.002(2) -0.0035(19) 0.000(2)
C29 0.035(2) 0.042(3) 0.029(3) -0.002(2) -0.0107(19) 0.003(2)
C30 0.039(3) 0.079(4) 0.031(3) 0.010(3) 0.005(2) 0.025(3)
F7 0.137(4) 0.207(5) 0.055(2) 0.069(3) -0.042(2) -0.110(4)
F8 0.238(6) 0.326(8) 0.044(2) -0.079(4) -0.065(3) 0.235(6)
F9 0.058(2) 0.108(3) 0.047(2) 0.0063(18) -0.0221(14) -0.0161(18)
C31 0.057(3) 0.043(3) 0.050(4) -0.016(3) -0.016(3) 0.017(3)
F10 0.076(6) 0.071(5) 0.183(13) -0.075(7) 0.022(6) -0.021(5)
F11 0.049(4) 0.049(5) 0.099(6) -0.041(4) -0.019(3) 0.025(4)
F12 0.264(15) 0.101(9) 0.031(4) -0.025(5) -0.029(7) 0.132(10)
C31' 0.057(3) 0.043(3) 0.050(4) -0.016(3) -0.016(3) 0.017(3)
F10' 0.137(14) 0.098(10) 0.050(11) -0.032(9) 0.035(9) 0.011(9)
F11' 0.112(12) 0.111(16) 0.16(2) -0.095(14) -0.078(13) 0.018(11)
F12' 0.18(2) 0.051(10) 0.070(9) -0.019(7) -0.059(12) 0.059(11)
C32 0.029(2) 0.031(2) 0.027(3) 0.0061(19) -0.0029(18) 0.0018(19)
C33 0.024(2) 0.032(2) 0.035(3) 0.001(2) -0.0057(18) 0.0005(19)
C34 0.029(2) 0.029(2) 0.033(3) 0.001(2) -0.0042(18) 0.0017(19)
C35 0.035(2) 0.036(3) 0.029(3) 0.002(2) 0.0000(18) 0.005(2)
C36 0.024(2) 0.034(2) 0.028(3) 0.002(2) -0.0017(17) 0.0025(19)
C37 0.030(2) 0.033(2) 0.024(2) 0.003(2) -0.0031(18) -0.0019(19)
C38 0.040(3) 0.044(3) 0.047(4) -0.008(3) -0.004(2) -0.008(3)
F13 0.051(4) 0.101(7) 0.078(8) -0.071(6) -0.020(5) 0.025(4)
F14 0.043(4) 0.078(5) 0.067(6) -0.013(4) -0.024(3) 0.002(4)
F15 0.050(5) 0.064(5) 0.063(4) -0.014(4) -0.004(4) -0.030(4)
C38' 0.040(3) 0.044(3) 0.047(4) -0.008(3) -0.004(2) -0.008(3)
F13' 0.015(4) 0.118(13) 0.188(19) -0.114(12) -0.023(7) 0.014(6)
F14' 0.067(6) 0.039(5) 0.094(11) -0.041(5) -0.037(7) 0.002(4)
F15' 0.182(18) 0.179(18) 0.063(8) 0.039(9) -0.070(9) -0.139(15)
C39 0.037(3) 0.047(3) 0.032(3) 0.001(3) 0.005(2) -0.001(2)
F16 0.045(3) 0.037(3) 0.084(5) 0.008(3) 0.026(3) 0.016(2)
F17 0.040(3) 0.076(4) 0.054(3) 0.027(3) 0.007(2) 0.002(3)
F18 0.034(3) 0.125(6) 0.040(3) -0.039(4) 0.010(3) -0.023(3)
C39' 0.037(3) 0.047(3) 0.032(3) 0.001(3) 0.005(2) -0.001(2)
F16' 0.059(14) 0.114(18) 0.45(5) 0.20(3) 0.12(2) 0.038(12)
F17' 0.013(7) 0.23(3) 0.071(12) 0.070(15) -0.008(6) -0.009(11)
F18' 0.055(12) 0.39(5) 0.13(2) -0.19(3) 0.065(13) -0.10(2)
C40 0.029(2) 0.031(2) 0.027(3) -0.0002(19) -0.0049(17) -0.0031(19)
C41 0.032(2) 0.041(3) 0.029(3) -0.003(2) -0.0013(19) 0.005(2)
C42 0.027(2) 0.054(3) 0.029(3) -0.008(2) -0.0020(19) -0.004(2)
C43 0.037(3) 0.050(3) 0.038(3) 0.000(2) 0.001(2) -0.011(2)
C44 0.037(3) 0.034(3) 0.032(3) 0.001(2) -0.003(2) -0.006(2)
C45 0.031(2) 0.036(3) 0.031(3) 0.002(2) 0.0010(18) 0.000(2)
C46 0.037(3) 0.084(4) 0.032(3) 0.012(3) 0.006(2) 0.012(3)
F19 0.026(4) 0.179(10) 0.284(14) -0.184(9) 0.037(6) -0.043(5)
F20 0.050(3) 0.076(4) 0.049(3) -0.020(3) 0.007(2) 0.029(3)
F21 0.065(5) 0.254(12) 0.097(6) 0.094(7) 0.043(4) 0.086(7)
C46' 0.037(3) 0.084(4) 0.032(3) 0.012(3) 0.006(2) 0.012(3)
F19' 0.017(7) 0.053(11) 0.26(3) -0.108(15) -0.022(11) 0.012(8)
F20' 0.022(6) 0.103(13) 0.074(10) -0.004(9) -0.017(5) -0.021(7)
F21' 0.006(6) 0.078(10) 0.064(9) 0.038(8) 0.012(5) -0.003(5)
C47 0.050(3) 0.039(3) 0.054(4) 0.014(3) -0.002(2) -0.008(2)
F22 0.0440(18) 0.059(2) 0.151(4) 0.052(2) -0.0059(19) 0.0026(16)
F23 0.093(2) 0.0441(18) 0.084(3) -0.0094(17) -0.0205(18) 0.0024(17)
F24 0.124(3) 0.058(2) 0.052(2) 0.0223(17) 0.0085(19) 0.0180(19)
O1S 0.066(2) 0.077(3) 0.057(3) 0.007(2) -0.0076(19) -0.007(2)
C1S 0.083(5) 0.084(5) 0.077(5) 0.018(4) -0.008(3) 0.001(4)
C2S 0.105(6) 0.087(5) 0.113(6) 0.032(5) -0.028(5) -0.023(4)
C3S 0.081(4) 0.066(4) 0.084(5) 0.001(4) -0.016(3) -0.016(4)
C4S 0.076(4) 0.082(5) 0.061(4) 0.002(3) -0.019(3) -0.014(4)

loop_
_atom_type_symbol
_atom_type_description
_atom_type_scat_dispersion_real
_atom_type_scat_dispersion_imag
_atom_type_scat_source
C C 0.0033 0.0016 'International Tables Vol C Tables 4.2.6.8 and 6.1.1.4'
H H 0.0000 0.0000 'International Tables Vol C Tables 4.2.6.8 and 6.1.1.4'
B B 0.0013 0.0007 'International Tables Vol C Tables 4.2.6.8 and 6.1.1.4'
Cl Cl 0.1484 0.1585 'International Tables Vol C Tables 4.2.6.8 and 6.1.1.4'
Cr Cr 0.3209 0.6236 'International Tables Vol C Tables 4.2.6.8 and 6.1.1.4'
F F 0.0171 0.0103 'International Tables Vol C Tables 4.2.6.8 and 6.1.1.4'
N N 0.0061 0.0033 'International Tables Vol C Tables 4.2.6.8 and 6.1.1.4'
O O 0.0106 0.0060 'International Tables Vol C Tables 4.2.6.8 and 6.1.1.4'

loop_
_geom_angle_atom_site_label_1
_geom_angle_atom_site_label_2
_geom_angle_atom_site_label_3
_geom_angle
_geom_angle_site_symmetry_1
_geom_angle_site_symmetry_3
N3 Cr1 N2 86.32(9) . 2
N3 Cr1 N2 86.32(9) . .
N2 Cr1 N2 172.64(18) 2 .
N3 Cr1 N1 88.72(9) . .
N2 Cr1 N1 97.01(12) 2 .
N2 Cr1 N1 82.82(12) . .
N3 Cr1 N1 88.72(9) . 2
N2 Cr1 N1 82.82(12) 2 2
N2 Cr1 N1 97.01(12) . 2
N1 Cr1 N1 177.44(18) . 2
N3 Cr1 Cl1 180.0 . .
N2 Cr1 Cl1 93.68(9) 2 .
N2 Cr1 Cl1 93.68(9) . .
N1 Cr1 Cl1 91.28(9) . .
N1 Cr1 Cl1 91.28(9) 2 .
C5 N1 C1 118.3(3) . .
C5 N1 Cr1 121.8(3) . .
C1 N1 Cr1 119.9(3) . .
C12 N2 C8 118.6(3) . .
C12 N2 Cr1 121.4(3) . .
C8 N2 Cr1 120.0(3) . .
C13 N3 C13 119.3(5) . 2
C13 N3 Cr1 120.3(2) . .
C13 N3 Cr1 120.3(2) 2 .
N1 C1 C2 121.5(4) . .
N1 C1 C6 117.1(3) . .
C2 C1 C6 121.4(4) . .
C3 C2 C1 118.9(4) . .
C3 C2 H2 120.5 . .
C1 C2 H2 120.5 . .
C2 C3 C4 120.0(4) . .
C2 C3 H3 120.0 . .
C4 C3 H3 120.0 . .
C5 C4 C3 118.5(4) . .
C5 C4 H4 120.7 . .
C3 C4 H4 120.7 . .
N1 C5 C4 122.6(4) . .
N1 C5 H5 118.7 . .
C4 C5 H5 118.7 . .
C13 C6 C8 109.0(3) . .
C13 C6 C7 109.7(3) . .
C8 C6 C7 108.8(3) . .
C13 C6 C1 110.5(3) . .
C8 C6 C1 109.1(3) . .
C7 C6 C1 109.6(3) . .
C6 C7 H7A 109.5 . .
C6 C7 H7B 109.5 . .
H7A C7 H7B 109.5 . .
C6 C7 H7C 109.5 . .
H7A C7 H7C 109.5 . .
H7B C7 H7C 109.5 . .
N2 C8 C9 120.1(4) . .
N2 C8 C6 117.3(3) . .
C9 C8 C6 122.5(4) . .
C10 C9 C8 120.4(4) . .
C10 C9 H9 119.8 . .
C8 C9 H9 119.8 . .
C11 C10 C9 119.0(4) . .
C11 C10 H10 120.5 . .
C9 C10 H10 120.5 . .
C12 C11 C10 118.8(4) . .
C12 C11 H11 120.6 . .
C10 C11 H11 120.6 . .
N2 C12 C11 122.9(4) . .
N2 C12 H12 118.6 . .
C11 C12 H12 118.6 . .
N3 C13 C14 121.1(4) . .
N3 C13 C6 117.2(4) . .
C14 C13 C6 121.7(4) . .
C15 C14 C13 119.4(4) . .
C15 C14 H14 120.3 . .
C13 C14 H14 120.3 . .
C14 C15 C14 119.8(6) . 2
C14 C15 H15 120.1 . .
C14 C15 H15 120.1 2 .
C16 B1 C40 109.1(3) . .
C16 B1 C24 109.2(3) . .
C40 B1 C24 110.6(3) . .
C16 B1 C32 111.5(3) . .
C40 B1 C32 106.3(3) . .
C24 B1 C32 110.2(3) . .
C21 C16 C17 115.3(4) . .
C21 C16 B1 123.8(4) . .
C17 C16 B1 120.9(4) . .
C18 C17 C16 122.7(4) . .
C18 C17 H17 118.7 . .
C16 C17 H17 118.7 . .
C19 C18 C17 120.2(4) . .
C19 C18 C22 119.7(4) . .
C17 C18 C22 120.1(4) . .
C20 C19 C18 118.1(4) . .
C20 C19 H19 120.9 . .
C18 C19 H19 120.9 . .
C19 C20 C21 120.8(4) . .
C19 C20 C23 120.2(4) . .
C21 C20 C23 119.0(4) . .
C16 C21 C20 122.8(4) . .
C16 C21 H21 118.6 . .
C20 C21 H21 118.6 . .
F1 C22 F3 106.4(3) . .
F1 C22 F2 105.7(4) . .
F3 C22 F2 105.8(3) . .
F1 C22 C18 112.8(4) . .
F3 C22 C18 112.8(4) . .
F2 C22 C18 112.7(3) . .
F5 C23 F6 106.1(4) . .
F5 C23 F4 106.3(4) . .
F6 C23 F4 103.1(3) . .
F5 C23 C20 113.7(4) . .
F6 C23 C20 113.1(3) . .
F4 C23 C20 113.6(4) . .
C29 C24 C25 115.4(4) . .
C29 C24 B1 120.8(4) . .
C25 C24 B1 123.9(4) . .
C26 C25 C24 122.2(4) . .
C26 C25 H25 118.9 . .
C24 C25 H25 118.9 . .
C27 C26 C25 121.0(4) . .
C27 C26 C30 118.6(4) . .
C25 C26 C30 120.4(4) . .
C28 C27 C26 118.0(4) . .
C28 C27 H27 121.0 . .
C26 C27 H27 121.0 . .
C27 C28 C29 121.2(4) . .
C27 C28 C31 119.2(4) . .
C29 C28 C31 119.6(4) . .
C28 C29 C24 122.3(4) . .
C28 C29 H29 118.8 . .
C24 C29 H29 118.8 . .
F8 C30 F9 106.9(5) . .
F8 C30 F7 106.3(5) . .
F9 C30 F7 101.7(4) . .
F8 C30 C26 115.1(4) . .
F9 C30 C26 114.0(4) . .
F7 C30 C26 111.7(5) . .
F12 C31 F11 105.5(6) . .
F12 C31 F10 106.3(6) . .
F11 C31 F10 103.5(6) . .
F12 C31 C28 116.5(6) . .
F11 C31 C28 111.7(5) . .
F10 C31 C28 112.3(6) . .
C37 C32 C33 115.3(4) . .
C37 C32 B1 126.2(4) . .
C33 C32 B1 118.5(3) . .
C34 C33 C32 122.9(4) . .
C34 C33 H33 118.6 . .
C32 C33 H33 118.6 . .
C35 C34 C33 120.3(4) . .
C35 C34 C38 119.8(4) . .
C33 C34 C38 119.8(4) . .
C34 C35 C36 118.4(4) . .
C34 C35 H35 120.8 . .
C36 C35 H35 120.8 . .
C35 C36 C37 120.5(4) . .
C35 C36 C39 119.1(4) . .
C37 C36 C39 120.3(4) . .
C32 C37 C36 122.5(4) . .
C32 C37 H37 118.8 . .
C36 C37 H37 118.8 . .
F13 C38 F14 107.5(6) . .
F13 C38 F15 106.8(6) . .
F14 C38 F15 103.3(5) . .
F13 C38 C34 116.8(6) . .
F14 C38 C34 111.5(5) . .
F15 C38 C34 109.9(5) . .
F18 C39 F17 105.8(5) . .
F18 C39 F16 104.9(5) . .
F17 C39 F16 104.1(5) . .
F18 C39 C36 115.6(5) . .
F17 C39 C36 113.3(4) . .
F16 C39 C36 112.3(4) . .
C41 C40 C45 114.6(4) . .
C41 C40 B1 125.5(4) . .
C45 C40 B1 119.8(3) . .
C42 C41 C40 122.3(4) . .
C42 C41 H41 118.8 . .
C40 C41 H41 118.8 . .
C43 C42 C41 121.1(4) . .
C43 C42 C46 119.4(4) . .
C41 C42 C46 119.5(4) . .
C42 C43 C44 117.8(4) . .
C42 C43 H43 121.1 . .
C44 C43 H43 121.1 . .
C45 C44 C43 120.6(4) . .
C45 C44 C47 120.8(4) . .
C43 C44 C47 118.6(4) . .
C44 C45 C40 123.5(4) . .
C44 C45 H45 118.3 . .
C40 C45 H45 118.3 . .
F19 C46 F20 107.2(6) . .
F19 C46 F21 107.4(5) . .
F20 C46 F21 99.5(5) . .
F19 C46 C42 117.7(5) . .
F20 C46 C42 110.5(4) . .
F21 C46 C42 112.9(4) . .
F23 C47 F24 104.8(4) . .
F23 C47 F22 105.0(4) . .
F24 C47 F22 105.6(4) . .
F23 C47 C44 114.2(4) . .
F24 C47 C44 113.2(4) . .
F22 C47 C44 113.1(4) . .
C1S O1S C4S 104.0(5) . .
O1S C1S C2S 105.5(5) . .
O1S C1S H1S1 110.6 . .
C2S C1S H1S1 110.6 . .
O1S C1S H1S2 110.6 . .
C2S C1S H1S2 110.6 . .
H1S1 C1S H1S2 108.8 . .
C1S C2S C3S 104.1(5) . .
C1S C2S H2S1 110.9 . .
C3S C2S H2S1 110.9 . .
C1S C2S H2S2 110.9 . .
C3S C2S H2S2 110.9 . .
H2S1 C2S H2S2 109.0 . .
C4S C3S C2S 103.6(5) . .
C4S C3S H3S1 111.0 . .
C2S C3S H3S1 111.0 . .
C4S C3S H3S2 111.0 . .
C2S C3S H3S2 111.0 . .
H3S1 C3S H3S2 109.0 . .
O1S C4S C3S 107.3(5) . .
O1S C4S H4S1 110.3 . .
C3S C4S H4S1 110.3 . .
O1S C4S H4S2 110.3 . .
C3S C4S H4S2 110.3 . .
H4S1 C4S H4S2 108.5 . .

loop_
_geom_bond_atom_site_label_1
_geom_bond_atom_site_label_2
_geom_bond_distance
_geom_bond_site_symmetry_2
Cr1 N3 2.078(5) .
Cr1 N2 2.079(3) 2
Cr1 N2 2.079(3) .
Cr1 N1 2.080(3) .
Cr1 N1 2.080(3) 2
Cr1 Cl1 2.2562(19) .
N1 C5 1.343(5) .
N1 C1 1.357(5) .
N2 C12 1.342(5) .
N2 C8 1.359(5) .
N3 C13 1.357(5) .
N3 C13 1.357(5) 2
C1 C2 1.377(6) .
C1 C6 1.551(6) .
C2 C3 1.368(6) .
C2 H2 0.9500 .
C3 C4 1.378(6) .
C3 H3 0.9500 .
C4 C5 1.367(6) .
C4 H4 0.9500 .
C5 H5 0.9500 .
C6 C13 1.529(6) .
C6 C8 1.537(6) .
C6 C7 1.538(6) .
C7 H7A 0.9800 .
C7 H7B 0.9800 .
C7 H7C 0.9800 .
C8 C9 1.383(5) .
C9 C10 1.373(6) .
C9 H9 0.9500 .
C10 C11 1.372(6) .
C10 H10 0.9500 .
C11 C12 1.368(6) .
C11 H11 0.9500 .
C12 H12 0.9500 .
C13 C14 1.385(6) .
C14 C15 1.374(5) .
C14 H14 0.9500 .
C15 C14 1.374(5) 2
C15 H15 0.9500 .
B1 C16 1.646(6) .
B1 C40 1.647(6) .
B1 C24 1.647(6) .
B1 C32 1.652(6) .
C16 C21 1.389(5) .
C16 C17 1.404(6) .
C17 C18 1.397(6) .
C17 H17 0.9500 .
C18 C19 1.392(6) .
C18 C22 1.485(6) .
C19 C20 1.384(6) .
C19 H19 0.9500 .
C20 C21 1.393(5) .
C20 C23 1.481(6) .
C21 H21 0.9500 .
C22 F1 1.330(5) .
C22 F3 1.342(5) .
C22 F2 1.349(5) .
C23 F5 1.332(5) .
C23 F6 1.343(5) .
C23 F4 1.346(5) .
C24 C29 1.398(6) .
C24 C25 1.401(6) .
C25 C26 1.391(6) .
C25 H25 0.9500 .
C26 C27 1.386(6) .
C26 C30 1.487(6) .
C27 C28 1.369(6) .
C27 H27 0.9500 .
C28 C29 1.395(6) .
C28 C31 1.489(6) .
C29 H29 0.9500 .
C30 F8 1.259(6) .
C30 F9 1.303(5) .
C30 F7 1.330(6) .
C31 F12 1.310(6) .
C31 F11 1.319(6) .
C31 F10 1.327(6) .
C32 C37 1.392(5) .
C32 C33 1.401(6) .
C33 C34 1.384(6) .
C33 H33 0.9500 .
C34 C35 1.384(5) .
C34 C38 1.488(6) .
C35 C36 1.384(6) .
C35 H35 0.9500 .
C36 C37 1.392(6) .
C36 C39 1.490(5) .
C37 H37 0.9500 .
C38 F13 1.303(6) .
C38 F14 1.322(6) .
C38 F15 1.330(6) .
C39 F18 1.315(5) .
C39 F17 1.319(5) .
C39 F16 1.333(5) .
C40 C41 1.400(5) .
C40 C45 1.403(6) .
C41 C42 1.391(6) .
C41 H41 0.9500 .
C42 C43 1.384(6) .
C42 C46 1.495(6) .
C43 C44 1.384(6) .
C43 H43 0.9500 .
C44 C45 1.375(6) .
C44 C47 1.500(6) .
C45 H45 0.9500 .
C46 F19 1.285(5) .
C46 F20 1.318(5) .
C46 F21 1.353(6) .
C47 F23 1.313(5) .
C47 F24 1.327(6) .
C47 F22 1.340(5) .
O1S C1S 1.424(7) .
O1S C4S 1.428(6) .
C1S C2S 1.501(8) .
C1S H1S1 0.9900 .
C1S H1S2 0.9900 .
C2S C3S 1.530(9) .
C2S H2S1 0.9900 .
C2S H2S2 0.9900 .
C3S C4S 1.485(8) .
C3S H3S1 0.9900 .
C3S H3S2 0.9900 .
C4S H4S1 0.9900 .
C4S H4S2 0.9900 .

loop_
_geom_torsion_atom_site_label_1
_geom_torsion_atom_site_label_2
_geom_torsion_atom_site_label_3
_geom_torsion_atom_site_label_4
_geom_torsion
_geom_torsion_site_symmetry_1
_geom_torsion_site_symmetry_4
N3 Cr1 N1 C5 144.5(3) . .
N2 Cr1 N1 C5 58.3(3) 2 .
N2 Cr1 N1 C5 -129.1(3) . .
N1 Cr1 N1 C5 144.5(3) 2 .
Cl1 Cr1 N1 C5 -35.5(3) . .
N3 Cr1 N1 C1 -35.7(3) . .
N2 Cr1 N1 C1 -121.8(3) 2 .
N2 Cr1 N1 C1 50.8(3) . .
N1 Cr1 N1 C1 -35.7(3) 2 .
Cl1 Cr1 N1 C1 144.3(3) . .
N3 Cr1 N2 C12 -139.7(3) . .
N2 Cr1 N2 C12 -139.7(3) 2 .
N1 Cr1 N2 C12 131.1(3) . .
N1 Cr1 N2 C12 -51.5(3) 2 .
Cl1 Cr1 N2 C12 40.3(3) . .
N3 Cr1 N2 C8 39.7(3) . .
N2 Cr1 N2 C8 39.7(3) 2 .
N1 Cr1 N2 C8 -49.5(3) . .
N1 Cr1 N2 C8 127.9(3) 2 .
Cl1 Cr1 N2 C8 -140.3(3) . .
N2 Cr1 N3 C13 136.6(2) 2 .
N2 Cr1 N3 C13 -43.4(2) . .
N1 Cr1 N3 C13 39.5(2) . .
N1 Cr1 N3 C13 -140.5(2) 2 .
Cl1 Cr1 N3 C13 -3(100) . .
N2 Cr1 N3 C13 -43.4(2) 2 2
N2 Cr1 N3 C13 136.6(2) . 2
N1 Cr1 N3 C13 -140.5(2) . 2
N1 Cr1 N3 C13 39.5(2) 2 2
Cl1 Cr1 N3 C13 177(100) . 2
C5 N1 C1 C2 -5.5(6) . .
Cr1 N1 C1 C2 174.7(3) . .
C5 N1 C1 C6 172.2(3) . .
Cr1 N1 C1 C6 -7.6(5) . .
N1 C1 C2 C3 2.8(7) . .
C6 C1 C2 C3 -174.8(4) . .
C1 C2 C3 C4 1.3(7) . .
C2 C3 C4 C5 -2.6(7) . .
C1 N1 C5 C4 4.1(6) . .
Cr1 N1 C5 C4 -176.0(3) . .
C3 C4 C5 N1 -0.1(6) . .
N1 C1 C6 C13 64.2(5) . .
C2 C1 C6 C13 -118.1(4) . .
N1 C1 C6 C8 -55.6(4) . .
C2 C1 C6 C8 122.1(4) . .
N1 C1 C6 C7 -174.7(3) . .
C2 C1 C6 C7 3.0(5) . .
C12 N2 C8 C9 2.6(6) . .
Cr1 N2 C8 C9 -176.8(3) . .
C12 N2 C8 C6 -175.5(3) . .
Cr1 N2 C8 C6 5.0(4) . .
C13 C6 C8 N2 -63.7(4) . .
C7 C6 C8 N2 176.7(3) . .
C1 C6 C8 N2 57.1(4) . .
C13 C6 C8 C9 118.2(4) . .
C7 C6 C8 C9 -1.4(5) . .
C1 C6 C8 C9 -121.0(4) . .
N2 C8 C9 C10 0.4(6) . .
C6 C8 C9 C10 178.5(4) . .
C8 C9 C10 C11 -2.6(6) . .
C9 C10 C11 C12 1.7(6) . .
C8 N2 C12 C11 -3.6(6) . .
Cr1 N2 C12 C11 175.8(3) . .
C10 C11 C12 N2 1.4(6) . .
C13 N3 C13 C14 0.0(3) 2 .
Cr1 N3 C13 C14 -180.0(3) . .
C13 N3 C13 C6 -178.7(4) 2 .
Cr1 N3 C13 C6 1.3(4) . .
C8 C6 C13 N3 59.7(4) . .
C7 C6 C13 N3 178.8(3) . .
C1 C6 C13 N3 -60.2(4) . .
C8 C6 C13 C14 -119.0(4) . .
C7 C6 C13 C14 0.1(6) . .
C1 C6 C13 C14 121.1(4) . .
N3 C13 C14 C15 0.0(6) . .
C6 C13 C14 C15 178.6(3) . .
C13 C14 C15 C14 0.0(3) . 2
C40 B1 C16 C21 7.2(5) . .
C24 B1 C16 C21 128.1(4) . .
C32 B1 C16 C21 -109.9(4) . .
C40 B1 C16 C17 -174.6(3) . .
C24 B1 C16 C17 -53.7(5) . .
C32 B1 C16 C17 68.3(5) . .
C21 C16 C17 C18 2.5(5) . .
B1 C16 C17 C18 -175.8(4) . .
C16 C17 C18 C19 -1.8(6) . .
C16 C17 C18 C22 179.6(4) . .
C17 C18 C19 C20 0.3(6) . .
C22 C18 C19 C20 178.9(4) . .
C18 C19 C20 C21 0.3(6) . .
C18 C19 C20 C23 -180.0(4) . .
C17 C16 C21 C20 -1.9(6) . .
B1 C16 C21 C20 176.4(4) . .
C19 C20 C21 C16 0.5(6) . .
C23 C20 C21 C16 -179.2(4) . .
C19 C18 C22 F1 146.0(4) . .
C17 C18 C22 F1 -35.4(5) . .
C19 C18 C22 F3 25.4(5) . .
C17 C18 C22 F3 -156.0(4) . .
C19 C18 C22 F2 -94.4(4) . .
C17 C18 C22 F2 84.2(5) . .
C19 C20 C23 F5 -17.0(6) . .
C21 C20 C23 F5 162.7(4) . .
C19 C20 C23 F6 104.1(4) . .
C21 C20 C23 F6 -76.2(5) . .
C19 C20 C23 F4 -138.8(4) . .
C21 C20 C23 F4 40.9(5) . .
C16 B1 C24 C29 -45.2(5) . .
C40 B1 C24 C29 74.8(5) . .
C32 B1 C24 C29 -168.0(3) . .
C16 B1 C24 C25 136.0(4) . .
C40 B1 C24 C25 -104.0(4) . .
C32 B1 C24 C25 13.2(5) . .
C29 C24 C25 C26 -1.5(6) . .
B1 C24 C25 C26 177.4(4) . .
C24 C25 C26 C27 0.2(6) . .
C24 C25 C26 C30 -177.5(4) . .
C25 C26 C27 C28 0.8(6) . .
C30 C26 C27 C28 178.5(4) . .
C26 C27 C28 C29 -0.4(6) . .
C26 C27 C28 C31 178.7(4) . .
C27 C28 C29 C24 -1.0(7) . .
C31 C28 C29 C24 179.9(4) . .
C25 C24 C29 C28 1.9(6) . .
B1 C24 C29 C28 -177.0(4) . .
C27 C26 C30 F8 177.9(6) . .
C25 C26 C30 F8 -4.4(8) . .
C27 C26 C30 F9 -58.0(6) . .
C25 C26 C30 F9 119.7(5) . .
C27 C26 C30 F7 56.5(6) . .
C25 C26 C30 F7 -125.8(5) . .
C27 C28 C31 F12 149.2(11) . .
C29 C28 C31 F12 -31.7(12) . .
C27 C28 C31 F11 27.9(9) . .
C29 C28 C31 F11 -153.1(8) . .
C27 C28 C31 F10 -87.9(11) . .
C29 C28 C31 F10 91.1(11) . .
C16 B1 C32 C37 -16.6(6) . .
C40 B1 C32 C37 -135.4(4) . .
C24 B1 C32 C37 104.8(4) . .
C16 B1 C32 C33 164.4(4) . .
C40 B1 C32 C33 45.6(5) . .
C24 B1 C32 C33 -74.2(5) . .
C37 C32 C33 C34 1.9(6) . .
B1 C32 C33 C34 -179.0(4) . .
C32 C33 C34 C35 1.1(6) . .
C32 C33 C34 C38 -176.3(4) . .
C33 C34 C35 C36 -2.5(6) . .
C38 C34 C35 C36 174.9(4) . .
C34 C35 C36 C37 0.8(6) . .
C34 C35 C36 C39 -177.4(4) . .
C33 C32 C37 C36 -3.6(6) . .
B1 C32 C37 C36 177.3(4) . .
C35 C36 C37 C32 2.4(6) . .
C39 C36 C37 C32 -179.5(4) . .
C35 C34 C38 F13 22.4(9) . .
C33 C34 C38 F13 -160.2(8) . .
C35 C34 C38 F14 -101.7(6) . .
C33 C34 C38 F14 75.7(6) . .
C35 C34 C38 F15 144.2(7) . .
C33 C34 C38 F15 -38.3(7) . .
C35 C36 C39 F18 -155.2(6) . .
C37 C36 C39 F18 26.6(7) . .
C35 C36 C39 F17 82.5(6) . .
C37 C36 C39 F17 -95.7(6) . .
C35 C36 C39 F16 -35.0(6) . .
C37 C36 C39 F16 146.8(5) . .
C16 B1 C40 C41 103.6(4) . .
C24 B1 C40 C41 -16.5(6) . .
C32 B1 C40 C41 -136.1(4) . .
C16 B1 C40 C45 -74.9(5) . .
C24 B1 C40 C45 165.0(4) . .
C32 B1 C40 C45 45.5(5) . .
C45 C40 C41 C42 -0.6(6) . .
B1 C40 C41 C42 -179.1(4) . .
C40 C41 C42 C43 0.2(7) . .
C40 C41 C42 C46 178.3(4) . .
C41 C42 C43 C44 0.5(6) . .
C46 C42 C43 C44 -177.6(4) . .
C42 C43 C44 C45 -0.7(6) . .
C42 C43 C44 C47 -179.8(4) . .
C43 C44 C45 C40 0.2(7) . .
C47 C44 C45 C40 179.4(4) . .
C41 C40 C45 C44 0.4(6) . .
B1 C40 C45 C44 179.0(4) . .
C43 C42 C46 F19 -48.0(10) . .
C41 C42 C46 F19 133.9(9) . .
C43 C42 C46 F20 75.6(6) . .
C41 C42 C46 F20 -102.5(6) . .
C43 C42 C46 F21 -174.0(7) . .
C41 C42 C46 F21 7.9(8) . .
C45 C44 C47 F23 -100.4(5) . .
C43 C44 C47 F23 78.8(6) . .
C45 C44 C47 F24 139.8(4) . .
C43 C44 C47 F24 -41.0(6) . .
C45 C44 C47 F22 19.7(7) . .
C43 C44 C47 F22 -161.1(4) . .
C4S O1S C1S C2S 39.3(6) . .
O1S C1S C2S C3S -26.2(7) . .
C1S C2S C3S C4S 3.7(8) . .
C1S O1S C4S C3S -37.4(6) . .
C2S C3S C4S O1S 20.1(7) . .
